data_4035808
loop_
_publ_author_name
'Savoldelli, Andrea'
'Meng, Qianli'
'Paolesse, Roberto'
'Fronczek, Frank R.'
'Smith, Kevin M.'
'Vicente, M Gra\,ca H'

_publ_section_title
;
 Tetrafluorobenzo-Fused BODIPY: A Platform for Regioselective Synthesis of
 BODIPY Dye Derivatives.
;
_journal_issue 12
_journal_name_full 'The Journal of organic chemistry'
_journal_page_first 6498
_journal_page_last 6507
_journal_paper_doi 10.1021/acs.joc.8b00789
_journal_volume 83
_journal_year 2018
_chemical_formula_moiety 'C29 H20 B F6 N2 S2'
_chemical_formula_sum 'C29 H20 B F6 N2 S2'
_chemical_formula_weight 634.87
_space_group_crystal_system monoclinic
_space_group_IT_number 14
_space_group_name_Hall '-P 2ybc'
_space_group_name_H-M_alt 'P 1 21/c 1'
_atom_sites_solution_hydrogens geom
_audit_creation_method SHELXL-2014/7
_cell_angle_alpha 90
_cell_angle_beta 102.619(7)
_cell_angle_gamma 90
_cell_formula_units_Z 4
_cell_length_a 14.0984(13)
_cell_length_b 7.4733(4)
_cell_length_c 30.328(3)
_cell_measurement_reflns_used 1330
_cell_measurement_temperature 110.0(5)
_cell_measurement_theta_max 55.42
_cell_measurement_theta_min 2.99
_cell_volume 3118.2(5)
_computing_cell_refinement 'Bruker SAINT'
_computing_data_collection 'Bruker APEX3'
_computing_data_reduction 'Bruker SAINT'
_computing_structure_refinement 'SHELXL-2014/7 (Sheldrick, 2014)'
_computing_structure_solution 'SHELXS-97 (Sheldrick, 2008)'
_diffrn_ambient_temperature 110.0(5)
_diffrn_measured_fraction_theta_full 0.990
_diffrn_measured_fraction_theta_max 0.990
_diffrn_measurement_device_type 'Bruker Kappa APEX-II DUO'
_diffrn_measurement_method '\f and \w scans'
_diffrn_radiation_monochromator 'QUAZAR multilayer optics'
_diffrn_radiation_source 'I\mS microfocus'
_diffrn_radiation_type CuK\a
_diffrn_radiation_wavelength 1.54184
_diffrn_reflns_av_R_equivalents 0.1094
_diffrn_reflns_av_unetI/netI 0.1074
_diffrn_reflns_Laue_measured_fraction_full 0.990
_diffrn_reflns_Laue_measured_fraction_max 0.990
_diffrn_reflns_limit_h_max 15
_diffrn_reflns_limit_h_min -15
_diffrn_reflns_limit_k_max 5
_diffrn_reflns_limit_k_min -8
_diffrn_reflns_limit_l_max 33
_diffrn_reflns_limit_l_min -33
_diffrn_reflns_number 16701
_diffrn_reflns_point_group_measured_fraction_full 0.990
_diffrn_reflns_point_group_measured_fraction_max 0.990
_diffrn_reflns_theta_full 58.945
_diffrn_reflns_theta_max 58.945
_diffrn_reflns_theta_min 2.986
_exptl_absorpt_coefficient_mu 2.856
_exptl_absorpt_correction_T_max 0.945
_exptl_absorpt_correction_T_min 0.580
_exptl_absorpt_correction_type multi-scan
_exptl_absorpt_process_details 'SADABS (Sheldrick, 2004)'
_exptl_crystal_colour purple
_exptl_crystal_density_diffrn 1.352
_exptl_crystal_description needle
_exptl_crystal_F_000 1296
_exptl_crystal_size_max 0.300
_exptl_crystal_size_mid 0.040
_exptl_crystal_size_min 0.020
_platon_squeeze_details
;
The 169 electrons per cell removed by SQUEEZE correspond 
approximately to four molecules of disordered dichloromethane
per unit cell, or one per main molecule. This solvent is
included in the formula weight, density, etc., but is not
in the formula nor model.
;
_refine_diff_density_max 0.941
_refine_diff_density_min -0.404
_refine_diff_density_rms 0.152
_refine_ls_extinction_method none
_refine_ls_goodness_of_fit_ref 0.939
_refine_ls_hydrogen_treatment constr
_refine_ls_matrix_type full
_refine_ls_number_parameters 365
_refine_ls_number_reflns 4453
_refine_ls_number_restraints 6
_refine_ls_restrained_S_all 0.941
_refine_ls_R_factor_all 0.1728
_refine_ls_R_factor_gt 0.1141
_refine_ls_shift/su_max 0.000
_refine_ls_shift/su_mean 0.000
_refine_ls_structure_factor_coef Fsqd
_refine_ls_weighting_details 'w=1/[\s^2^(Fo^2^)+(0.1944P)^2^] where P=(Fo^2^+2Fc^2^)/3'
_refine_ls_weighting_scheme calc
_refine_ls_wR_factor_gt 0.2761
_refine_ls_wR_factor_ref 0.3126
_reflns_Friedel_coverage 0.000
_reflns_number_gt 2190
_reflns_number_total 4453
_reflns_threshold_expression 'I > 2\s(I)'
_cod_data_source_file jo8b00789_si_001.cif
_cod_data_source_block compound4d
_cod_original_cell_volume 3118.2(4)
_cod_original_sg_symbol_H-M 'P 21/c'
_cod_database_code 4035808
_shelx_shelxl_version_number 2014/7
_shelx_space_group_comment
;
The symmetry employed for this shelxl refinement is uniquely defined
by the following loop, which should always be used as a source of
symmetry information in preference to the above space-group names.
They are only intended as comments.
;
_shelx_estimated_absorpt_t_min 0.481
_shelx_estimated_absorpt_t_max 0.945

loop_
_space_group_symop_operation_xyz
'x, y, z'
'-x, y+1/2, -z+1/2'
'-x, -y, -z'
'x, -y-1/2, z-1/2'

loop_
_atom_site_label
_atom_site_type_symbol
_atom_site_fract_x
_atom_site_fract_y
_atom_site_fract_z
_atom_site_U_iso_or_equiv
_atom_site_adp_type
_atom_site_occupancy
_atom_site_site_symmetry_order
_atom_site_calc_flag
_atom_site_refinement_flags_posn
_atom_site_refinement_flags_adp
S1 S 0.48211(17) 0.5247(3) 0.66584(8) 0.0749(7) Uani 1 1 d . .
S2 S 0.78397(16) 0.3782(2) 0.55725(8) 0.0728(7) Uani 1 1 d . .
F1 F 0.6248(3) 0.2677(5) 0.61904(16) 0.0706(13) Uani 1 1 d . .
F2 F 0.6073(3) 0.5543(5) 0.59343(16) 0.0703(13) Uani 1 1 d . .
F3 F 0.4181(3) 0.0843(5) 0.41478(16) 0.0704(13) Uani 1 1 d . .
F4 F 0.5347(4) 0.0154(6) 0.35531(18) 0.0817(15) Uani 1 1 d . .
F5 F 0.7260(4) 0.0898(7) 0.37782(18) 0.0887(16) Uani 1 1 d . .
F6 F 0.8077(4) 0.2367(6) 0.45792(18) 0.0833(15) Uani 1 1 d . .
N1 N 0.4631(5) 0.3736(7) 0.5841(2) 0.0641(18) Uani 1 1 d . .
N2 N 0.5900(5) 0.3164(7) 0.5376(2) 0.0622(18) Uani 1 1 d . .
C1 C 0.4146(6) 0.4208(10) 0.6164(3) 0.069(2) Uani 1 1 d . .
C2 C 0.3165(6) 0.3882(10) 0.6037(3) 0.065(2) Uani 1 1 d . .
C3 C 0.3002(5) 0.3148(9) 0.5597(3) 0.062(2) Uani 1 1 d . .
C4 C 0.3913(6) 0.3078(9) 0.5487(3) 0.062(2) Uani 1 1 d . .
C5 C 0.4186(6) 0.2497(8) 0.5095(3) 0.059(2) Uani 1 1 d . .
H5 H 0.3700 0.2058 0.4851 0.071 Uiso 1 1 calc R U
C6 C 0.5138(6) 0.2538(9) 0.5050(3) 0.062(2) Uani 1 1 d . .
C7 C 0.5554(6) 0.1986(9) 0.4679(3) 0.058(2) Uani 1 1 d . .
C8 C 0.5122(6) 0.1207(9) 0.4249(3) 0.062(2) Uani 1 1 d . .
C9 C 0.5699(6) 0.0860(10) 0.3965(3) 0.067(2) Uani 1 1 d . .
C10 C 0.6703(7) 0.1234(10) 0.4076(3) 0.070(2) Uani 1 1 d . .
C11 C 0.7130(6) 0.1985(10) 0.4490(3) 0.065(2) Uani 1 1 d . .
C12 C 0.6522(6) 0.2350(9) 0.4795(3) 0.069(2) Uani 1 1 d . .
C13 C 0.6746(5) 0.3095(9) 0.5253(3) 0.059(2) Uani 1 1 d . U
C14 C 0.2380(6) 0.4291(12) 0.6285(3) 0.079(3) Uani 1 1 d . .
H14A H 0.2345 0.3325 0.6500 0.119 Uiso 1 1 calc R U
H14B H 0.1755 0.4392 0.6069 0.119 Uiso 1 1 calc R U
H14C H 0.2528 0.5421 0.6450 0.119 Uiso 1 1 calc R U
C15 C 0.2045(5) 0.2625(9) 0.5313(3) 0.071(3) Uani 1 1 d . .
H15A H 0.1707 0.3694 0.5171 0.107 Uiso 1 1 calc R U
H15B H 0.1652 0.2049 0.5502 0.107 Uiso 1 1 calc R U
H15C H 0.2144 0.1789 0.5078 0.107 Uiso 1 1 calc R U
C16 C 0.4165(7) 0.4644(12) 0.7083(3) 0.075(2) Uani 1 1 d . .
C17 C 0.3898(8) 0.5965(13) 0.7340(4) 0.091(3) Uani 1 1 d . .
H17 H 0.4011 0.7183 0.7278 0.109 Uiso 1 1 calc R U
C18 C 0.3463(8) 0.5530(17) 0.7691(4) 0.102(3) Uani 1 1 d . .
H18 H 0.3318 0.6442 0.7884 0.122 Uiso 1 1 calc R U
C19 C 0.3236(8) 0.3748(19) 0.7763(4) 0.104(4) Uani 1 1 d . .
C20 C 0.3495(8) 0.2482(14) 0.7490(4) 0.094(3) Uani 1 1 d . .
H20 H 0.3344 0.1271 0.7541 0.113 Uiso 1 1 calc R U
C21 C 0.3956(7) 0.2824(12) 0.7147(3) 0.079(3) Uani 1 1 d . .
H21 H 0.4125 0.1899 0.6963 0.095 Uiso 1 1 calc R U
C22 C 0.2714(9) 0.327(2) 0.8143(4) 0.141(5) Uani 1 1 d . .
H22A H 0.2033 0.2985 0.8012 0.212 Uiso 1 1 calc R U
H22B H 0.2746 0.4296 0.8348 0.212 Uiso 1 1 calc R U
H22C H 0.3032 0.2238 0.8311 0.212 Uiso 1 1 calc R U
C23 C 0.8455(6) 0.1682(10) 0.5651(3) 0.068(2) Uani 1 1 d . .
C24 C 0.8074(6) 0.0289(10) 0.5857(3) 0.066(2) Uani 1 1 d . .
H24 H 0.7469 0.0431 0.5943 0.079 Uiso 1 1 calc R U
C25 C 0.8579(6) -0.1336(10) 0.5940(3) 0.068(2) Uani 1 1 d . .
H25 H 0.8309 -0.2296 0.6077 0.082 Uiso 1 1 calc R U
C26 C 0.9449(6) -0.1548(11) 0.5826(3) 0.077(3) Uani 1 1 d . .
C27 C 0.9835(7) -0.0118(11) 0.5622(3) 0.084(3) Uani 1 1 d . .
H27 H 1.0446 -0.0246 0.5541 0.101 Uiso 1 1 calc R U
C28 C 0.9329(6) 0.1486(10) 0.5537(3) 0.072(2) Uani 1 1 d . .
H28 H 0.9595 0.2449 0.5399 0.087 Uiso 1 1 calc R U
C29 C 1.0029(7) -0.3297(11) 0.5922(4) 0.087(3) Uani 1 1 d . .
H29A H 0.9766 -0.4022 0.6137 0.131 Uiso 1 1 calc R U
H29B H 1.0713 -0.3021 0.6051 0.131 Uiso 1 1 calc R U
H29C H 0.9978 -0.3965 0.5640 0.131 Uiso 1 1 calc R U
B1 B 0.5727(7) 0.3799(11) 0.5858(4) 0.066(3) Uani 1 1 d . .

loop_
_atom_site_aniso_label
_atom_site_aniso_U_11
_atom_site_aniso_U_22
_atom_site_aniso_U_33
_atom_site_aniso_U_23
_atom_site_aniso_U_13
_atom_site_aniso_U_12
S1 0.0904(16) 0.0481(12) 0.0889(17) -0.0041(10) 0.0255(13) 0.0009(10)
S2 0.0793(15) 0.0360(11) 0.1062(19) 0.0029(10) 0.0270(13) 0.0023(9)
F1 0.094(3) 0.032(2) 0.088(3) 0.004(2) 0.026(3) 0.007(2)
F2 0.084(3) 0.031(2) 0.097(4) -0.005(2) 0.021(3) -0.0004(19)
F3 0.078(3) 0.038(2) 0.099(4) 0.000(2) 0.027(3) 0.0062(19)
F4 0.112(4) 0.050(3) 0.089(4) -0.008(2) 0.034(3) 0.001(2)
F5 0.106(4) 0.066(3) 0.103(4) 0.002(3) 0.044(3) 0.010(3)
F6 0.096(4) 0.051(3) 0.111(4) 0.014(2) 0.041(3) 0.015(2)
N1 0.076(5) 0.031(3) 0.090(5) 0.010(3) 0.028(4) 0.009(3)
N2 0.077(5) 0.021(3) 0.082(5) 0.005(3) 0.004(4) 0.000(3)
C1 0.068(6) 0.038(4) 0.105(7) 0.013(4) 0.030(5) 0.014(3)
C2 0.072(6) 0.044(4) 0.088(7) 0.015(4) 0.036(5) 0.010(4)
C3 0.053(5) 0.031(4) 0.111(7) 0.011(4) 0.040(5) 0.002(3)
C4 0.080(6) 0.018(3) 0.091(7) 0.007(3) 0.021(5) 0.000(3)
C5 0.082(6) 0.024(4) 0.070(6) 0.002(3) 0.010(5) -0.007(3)
C6 0.056(5) 0.030(4) 0.104(7) 0.010(4) 0.026(5) 0.004(3)
C7 0.068(6) 0.033(4) 0.075(6) 0.007(4) 0.015(5) 0.017(3)
C8 0.047(5) 0.039(4) 0.107(7) 0.028(4) 0.034(5) 0.022(3)
C9 0.058(5) 0.040(4) 0.106(8) -0.001(4) 0.026(5) 0.013(3)
C10 0.090(7) 0.042(4) 0.089(7) 0.013(4) 0.045(6) 0.025(4)
C11 0.057(5) 0.046(4) 0.097(7) 0.008(4) 0.032(5) 0.012(4)
C12 0.075(6) 0.031(4) 0.109(8) 0.014(4) 0.038(6) 0.014(3)
C13 0.051(4) 0.039(4) 0.096(6) 0.014(4) 0.035(4) 0.009(3)
C14 0.074(6) 0.066(6) 0.102(8) 0.013(5) 0.029(5) 0.003(4)
C15 0.062(5) 0.037(4) 0.125(8) 0.007(4) 0.043(5) 0.000(3)
C16 0.095(7) 0.061(5) 0.070(6) -0.004(4) 0.023(5) 0.011(4)
C17 0.116(8) 0.065(6) 0.095(8) -0.019(5) 0.032(7) 0.007(5)
C18 0.104(8) 0.106(9) 0.091(9) -0.036(7) 0.013(7) 0.009(7)
C19 0.086(7) 0.131(11) 0.097(9) -0.030(8) 0.021(6) -0.006(7)
C20 0.113(8) 0.089(7) 0.082(8) 0.008(6) 0.027(7) -0.002(6)
C21 0.094(7) 0.064(6) 0.085(7) -0.001(5) 0.029(6) 0.010(5)
C22 0.119(10) 0.218(16) 0.103(10) 0.006(10) 0.058(8) -0.003(10)
C23 0.067(5) 0.037(4) 0.103(7) 0.009(4) 0.024(5) -0.004(3)
C24 0.070(5) 0.054(5) 0.078(6) 0.010(4) 0.026(4) 0.015(4)
C25 0.058(5) 0.046(5) 0.106(7) 0.014(4) 0.028(5) 0.006(3)
C26 0.066(6) 0.046(5) 0.123(8) -0.005(5) 0.027(5) 0.006(4)
C27 0.082(6) 0.047(5) 0.122(8) 0.013(5) 0.019(6) 0.008(4)
C28 0.062(5) 0.048(5) 0.111(7) 0.009(4) 0.030(5) -0.003(4)
C29 0.092(7) 0.049(5) 0.131(9) 0.008(5) 0.046(6) 0.010(4)
B1 0.075(7) 0.030(5) 0.092(8) 0.010(4) 0.013(6) 0.000(4)

loop_
_atom_type_symbol
_atom_type_description
_atom_type_scat_dispersion_real
_atom_type_scat_dispersion_imag
_atom_type_scat_source
C C 0.0181 0.0091 'International Tables Vol C Tables 4.2.6.8 and 6.1.1.4'
H H 0.0000 0.0000 'International Tables Vol C Tables 4.2.6.8 and 6.1.1.4'
B B 0.0090 0.0039 'International Tables Vol C Tables 4.2.6.8 and 6.1.1.4'
N N 0.0311 0.0180 'International Tables Vol C Tables 4.2.6.8 and 6.1.1.4'
F F 0.0727 0.0534 'International Tables Vol C Tables 4.2.6.8 and 6.1.1.4'
S S 0.3331 0.5567 'International Tables Vol C Tables 4.2.6.8 and 6.1.1.4'
Cl Cl 0.3639 0.7018 'International Tables Vol C Tables 4.2.6.8 and 6.1.1.4'

loop_
_geom_angle_atom_site_label_1
_geom_angle_atom_site_label_2
_geom_angle_atom_site_label_3
_geom_angle
C1 S1 C16 103.3(4)
C13 S2 C23 99.4(4)
C1 N1 C4 104.6(7)
C1 N1 B1 129.0(8)
C4 N1 B1 126.3(7)
C13 N2 C6 113.3(7)
C13 N2 B1 126.3(7)
C6 N2 B1 120.3(7)
N1 C1 C2 112.7(8)
N1 C1 S1 117.6(6)
C2 C1 S1 129.6(7)
C1 C2 C3 106.2(7)
C1 C2 C14 129.1(9)
C3 C2 C14 124.6(8)
C4 C3 C2 105.9(7)
C4 C3 C15 128.0(8)
C2 C3 C15 126.1(7)
N1 C4 C5 118.4(7)
N1 C4 C3 110.6(8)
C5 C4 C3 131.0(8)
C6 C5 C4 122.2(8)
C6 C5 H5 118.9
C4 C5 H5 118.9
N2 C6 C5 124.2(8)
N2 C6 C7 105.8(7)
C5 C6 C7 130.0(8)
C12 C7 C6 107.4(8)
C12 C7 C8 121.1(8)
C6 C7 C8 131.5(8)
F3 C8 C9 122.2(9)
F3 C8 C7 119.9(7)
C9 C8 C7 117.9(8)
C8 C9 F4 121.4(8)
C8 C9 C10 122.1(9)
F4 C9 C10 116.5(8)
F5 C10 C11 118.8(8)
F5 C10 C9 120.5(9)
C11 C10 C9 120.7(8)
F6 C11 C10 119.1(7)
F6 C11 C12 123.3(9)
C10 C11 C12 117.6(8)
C7 C12 C11 120.7(9)
C7 C12 C13 108.4(7)
C11 C12 C13 130.9(8)
N2 C13 C12 105.1(7)
N2 C13 S2 125.7(7)
C12 C13 S2 129.2(6)
C2 C14 H14A 109.5
C2 C14 H14B 109.5
H14A C14 H14B 109.5
C2 C14 H14C 109.5
H14A C14 H14C 109.5
H14B C14 H14C 109.5
C3 C15 H15A 109.5
C3 C15 H15B 109.5
H15A C15 H15B 109.5
C3 C15 H15C 109.5
H15A C15 H15C 109.5
H15B C15 H15C 109.5
C17 C16 C21 121.8(9)
C17 C16 S1 118.6(8)
C21 C16 S1 119.6(7)
C16 C17 C18 119.8(10)
C16 C17 H17 120.1
C18 C17 H17 120.1
C17 C18 C19 120.2(10)
C17 C18 H18 119.9
C19 C18 H18 119.9
C20 C19 C18 117.7(11)
C20 C19 C22 122.2(13)
C18 C19 C22 120.1(12)
C19 C20 C21 124.8(11)
C19 C20 H20 117.6
C21 C20 H20 117.6
C20 C21 C16 115.6(9)
C20 C21 H21 122.2
C16 C21 H21 122.2
C19 C22 H22A 109.5
C19 C22 H22B 109.5
H22A C22 H22B 109.5
C19 C22 H22C 109.5
H22A C22 H22C 109.5
H22B C22 H22C 109.5
C28 C23 C24 119.8(7)
C28 C23 S2 120.2(6)
C24 C23 S2 119.9(6)
C23 C24 C25 120.0(7)
C23 C24 H24 120.0
C25 C24 H24 120.0
C26 C25 C24 120.6(8)
C26 C25 H25 119.7
C24 C25 H25 119.7
C25 C26 C27 118.9(8)
C25 C26 C29 121.7(8)
C27 C26 C29 119.3(8)
C28 C27 C26 120.4(9)
C28 C27 H27 119.8
C26 C27 H27 119.8
C23 C28 C27 120.2(8)
C23 C28 H28 119.9
C27 C28 H28 119.9
C26 C29 H29A 109.5
C26 C29 H29B 109.5
H29A C29 H29B 109.5
C26 C29 H29C 109.5
H29A C29 H29C 109.5
H29B C29 H29C 109.5
F1 B1 F2 109.4(7)
F1 B1 N1 111.9(7)
F2 B1 N1 110.3(7)
F1 B1 N2 108.8(7)
F2 B1 N2 108.1(7)
N1 B1 N2 108.2(7)

loop_
_geom_bond_atom_site_label_1
_geom_bond_atom_site_label_2
_geom_bond_distance
S1 C1 1.770(10)
S1 C16 1.799(9)
S2 C13 1.711(9)
S2 C23 1.783(8)
F1 B1 1.391(10)
F2 B1 1.394(10)
F3 C8 1.322(9)
F4 C9 1.348(10)
F5 C10 1.343(9)
F6 C11 1.334(9)
N1 C1 1.359(10)
N1 C4 1.395(10)
N1 B1 1.537(12)
N2 C13 1.326(9)
N2 C6 1.373(10)
N2 B1 1.605(12)
C1 C2 1.374(11)
C2 C3 1.413(12)
C2 C14 1.499(11)
C3 C4 1.397(11)
C3 C15 1.487(11)
C4 C5 1.395(11)
C5 C6 1.379(10)
C5 H5 0.9500
C6 C7 1.438(11)
C7 C12 1.360(11)
C7 C8 1.438(11)
C8 C9 1.332(11)
C9 C10 1.409(12)
C10 C11 1.388(12)
C11 C12 1.417(11)
C12 C13 1.465(12)
C14 H14A 0.9800
C14 H14B 0.9800
C14 H14C 0.9800
C15 H15A 0.9800
C15 H15B 0.9800
C15 H15C 0.9800
C16 C17 1.361(12)
C16 C21 1.414(12)
C17 C18 1.378(14)
C17 H17 0.9500
C18 C19 1.398(16)
C18 H18 0.9500
C19 C20 1.360(14)
C19 C22 1.538(15)
C20 C21 1.365(13)
C20 H20 0.9500
C21 H21 0.9500
C22 H22A 0.9800
C22 H22B 0.9800
C22 H22C 0.9800
C23 C28 1.359(11)
C23 C24 1.382(10)
C24 C25 1.402(10)
C24 H24 0.9500
C25 C26 1.354(11)
C25 H25 0.9500
C26 C27 1.404(12)
C26 C29 1.536(11)
C27 C28 1.390(11)
C27 H27 0.9500
C28 H28 0.9500
C29 H29A 0.9800
C29 H29B 0.9800
C29 H29C 0.9800

loop_
_geom_torsion_atom_site_label_1
_geom_torsion_atom_site_label_2
_geom_torsion_atom_site_label_3
_geom_torsion_atom_site_label_4
_geom_torsion
C4 N1 C1 C2 0.3(8)
B1 N1 C1 C2 -176.8(6)
C4 N1 C1 S1 -176.0(5)
B1 N1 C1 S1 6.9(10)
C16 S1 C1 N1 -152.2(6)
C16 S1 C1 C2 32.2(8)
N1 C1 C2 C3 -0.2(9)
S1 C1 C2 C3 175.5(6)
N1 C1 C2 C14 -176.8(7)
S1 C1 C2 C14 -1.0(13)
C1 C2 C3 C4 0.0(8)
C14 C2 C3 C4 176.8(7)
C1 C2 C3 C15 -178.2(7)
C14 C2 C3 C15 -1.4(12)
C1 N1 C4 C5 179.2(6)
B1 N1 C4 C5 -3.6(10)
C1 N1 C4 C3 -0.2(7)
B1 N1 C4 C3 176.9(6)
C2 C3 C4 N1 0.1(8)
C15 C3 C4 N1 178.3(7)
C2 C3 C4 C5 -179.2(7)
C15 C3 C4 C5 -1.1(13)
N1 C4 C5 C6 0.6(10)
C3 C4 C5 C6 179.9(7)
C13 N2 C6 C5 -179.0(6)
B1 N2 C6 C5 3.8(10)
C13 N2 C6 C7 0.8(8)
B1 N2 C6 C7 -176.3(6)
C4 C5 C6 N2 -0.9(11)
C4 C5 C6 C7 179.3(7)
N2 C6 C7 C12 -1.7(8)
C5 C6 C7 C12 178.2(7)
N2 C6 C7 C8 179.2(7)
C5 C6 C7 C8 -1.0(13)
C12 C7 C8 F3 179.1(6)
C6 C7 C8 F3 -1.9(11)
C12 C7 C8 C9 -0.3(10)
C6 C7 C8 C9 178.8(7)
F3 C8 C9 F4 1.6(11)
C7 C8 C9 F4 -179.0(6)
F3 C8 C9 C10 -179.4(6)
C7 C8 C9 C10 -0.1(11)
C8 C9 C10 F5 -178.7(7)
F4 C9 C10 F5 0.2(10)
C8 C9 C10 C11 0.2(12)
F4 C9 C10 C11 179.1(7)
F5 C10 C11 F6 0.7(11)
C9 C10 C11 F6 -178.2(6)
F5 C10 C11 C12 179.1(6)
C9 C10 C11 C12 0.2(11)
C6 C7 C12 C11 -178.7(6)
C8 C7 C12 C11 0.6(11)
C6 C7 C12 C13 1.9(8)
C8 C7 C12 C13 -178.9(6)
F6 C11 C12 C7 177.8(7)
C10 C11 C12 C7 -0.5(11)
F6 C11 C12 C13 -2.9(12)
C10 C11 C12 C13 178.8(7)
C6 N2 C13 C12 0.3(8)
B1 N2 C13 C12 177.3(6)
C6 N2 C13 S2 179.4(5)
B1 N2 C13 S2 -3.6(10)
C7 C12 C13 N2 -1.4(8)
C11 C12 C13 N2 179.2(7)
C7 C12 C13 S2 179.6(5)
C11 C12 C13 S2 0.2(12)
C23 S2 C13 N2 115.3(6)
C23 S2 C13 C12 -65.9(7)
C1 S1 C16 C17 -128.1(8)
C1 S1 C16 C21 52.9(8)
C21 C16 C17 C18 4.0(16)
S1 C16 C17 C18 -174.9(8)
C16 C17 C18 C19 -4.4(17)
C17 C18 C19 C20 2.7(17)
C17 C18 C19 C22 -177.6(10)
C18 C19 C20 C21 -0.4(18)
C22 C19 C20 C21 179.8(10)
C19 C20 C21 C16 -0.1(16)
C17 C16 C21 C20 -1.7(15)
S1 C16 C21 C20 177.2(7)
C13 S2 C23 C28 125.5(8)
C13 S2 C23 C24 -58.9(8)
C28 C23 C24 C25 -1.3(14)
S2 C23 C24 C25 -176.9(7)
C23 C24 C25 C26 1.1(14)
C24 C25 C26 C27 -0.3(15)
C24 C25 C26 C29 178.6(9)
C25 C26 C27 C28 -0.3(15)
C29 C26 C27 C28 -179.2(9)
C24 C23 C28 C27 0.8(14)
S2 C23 C28 C27 176.4(8)
C26 C27 C28 C23 0.0(15)
C1 N1 B1 F1 62.4(10)
C4 N1 B1 F1 -114.0(8)
C1 N1 B1 F2 -59.6(10)
C4 N1 B1 F2 123.9(8)
C1 N1 B1 N2 -177.7(6)
C4 N1 B1 N2 5.8(9)
C13 N2 B1 F1 -60.6(9)
C6 N2 B1 F1 116.1(7)
C13 N2 B1 F2 58.1(9)
C6 N2 B1 F2 -125.1(7)
C13 N2 B1 N1 177.6(6)
C6 N2 B1 N1 -5.6(8)

loop_
_platon_squeeze_void_nr
_platon_squeeze_void_average_x
_platon_squeeze_void_average_y
_platon_squeeze_void_average_z
_platon_squeeze_void_volume
_platon_squeeze_void_count_electrons
_platon_squeeze_void_content
1 1.000 0.021 0.250 347 85 ' '
2 0.000 -0.011 0.750 347 84 ' '
